data_7055807
loop_
_publ_author_name
'Artem&#x2019;ev, Alexander V.'
'Doronina, Evgeniya P.'
'Rakhmanova, Marianna I.'
'Sutyrina, Anastasiya O.'
'Bagryanskaya, Irina Yu.'
'Tolstoy, Peter M.'
'Gushchin, Artem L.'
'Mazur, Anton S.'
'Gusarova, Nina K.'
'Trofimov, Boris A.'

_publ_section_title
;
 Luminescent CuI thiocyanate complexes based on tris(2-pyridyl)phosphine
 and its oxide: from mono-, di- and trinuclear species to coordination
 polymers
;
_journal_issue 12
_journal_name_full 'New J. Chem.'
_journal_page_first 10028
_journal_paper_doi 10.1039/C6NJ02087A
_journal_volume 40
_journal_year 2016
_chemical_formula_moiety 'C16 H12 Cu N4 O P S, C H2 Cl2'
_chemical_formula_sum 'C17 H14 Cl2 Cu N4 O P S'
_chemical_formula_weight 487.79
_chemical_melting_point 366.15
_chemical_name_systematic 'copper(I) thiocyanate complex of  tris(2pyridyl)phosphine oxide'
_space_group_crystal_system monoclinic
_space_group_IT_number 15
_space_group_name_Hall '-C 2yc'
_space_group_name_H-M_alt 'C 1 2/c 1'
_symmetry_space_group_name_Hall '-C 2yc'
_symmetry_space_group_name_H-M 'C 1 2/c 1'
_atom_sites_solution_hydrogens geom
_atom_sites_solution_primary direct
_atom_sites_solution_secondary difmap
_audit_creation_method SHELXL-2013
_audit_update_record
;
2015-07-14 deposited with the CCDC.
2016-10-06 downloaded from the CCDC.
;
_cell_angle_alpha 90
_cell_angle_beta 105.973(4)
_cell_angle_gamma 90
_cell_formula_units_Z 8
_cell_length_a 20.506(3)
_cell_length_b 12.2936(17)
_cell_length_c 16.937(2)
_cell_measurement_temperature 296(2)
_cell_measurement_theta_max 24.12
_cell_measurement_theta_min 2.47
_cell_volume 4104.8(10)
_computing_cell_refinement 'Bruker SAINT'
_computing_data_collection 'Bruker APEX2'
_computing_data_reduction 'Bruker SAINT'
_computing_molecular_graphics 'Bruker SHELXTL'
_computing_publication_material 'Bruker SHELXTL'
_computing_structure_refinement 'SHELXL-2013 (Sheldrick 2013)'
_computing_structure_solution 'SHELXS-97 (Sheldrick 2008)'
_diffrn_ambient_temperature 296(2)
_diffrn_measured_fraction_theta_full 0.999
_diffrn_measured_fraction_theta_max 0.999
_diffrn_measurement_device_type 'Bruker APEX-II CCD'
_diffrn_measurement_method '\f and \w scans'
_diffrn_radiation_type MoK\a
_diffrn_radiation_wavelength 0.71073
_diffrn_reflns_av_R_equivalents 0.0628
_diffrn_reflns_av_unetI/netI 0.0287
_diffrn_reflns_Laue_measured_fraction_full 0.999
_diffrn_reflns_Laue_measured_fraction_max 0.999
_diffrn_reflns_limit_h_max 26
_diffrn_reflns_limit_h_min -26
_diffrn_reflns_limit_k_max 15
_diffrn_reflns_limit_k_min -15
_diffrn_reflns_limit_l_max 21
_diffrn_reflns_limit_l_min -21
_diffrn_reflns_number 58293
_diffrn_reflns_point_group_measured_fraction_full 0.999
_diffrn_reflns_point_group_measured_fraction_max 0.999
_diffrn_reflns_theta_full 25.242
_diffrn_reflns_theta_max 26.999
_diffrn_reflns_theta_min 2.467
_exptl_absorpt_coefficient_mu 1.519
_exptl_absorpt_correction_T_max 0.6476
_exptl_absorpt_correction_T_min 0.5699
_exptl_absorpt_correction_type multi-scan
_exptl_absorpt_process_details multi-scan
_exptl_crystal_colour orange
_exptl_crystal_density_diffrn 1.579
_exptl_crystal_description prism
_exptl_crystal_F_000 1968
_exptl_crystal_recrystallization_method 'Re-crystallisation from solvent: acetone/hexane'
_exptl_crystal_size_max 0.218
_exptl_crystal_size_mid 0.179
_exptl_crystal_size_min 0.168
_refine_diff_density_max 0.579
_refine_diff_density_min -0.372
_refine_diff_density_rms 0.069
_refine_ls_extinction_method none
_refine_ls_goodness_of_fit_ref 1.023
_refine_ls_hydrogen_treatment constr
_refine_ls_matrix_type full
_refine_ls_number_parameters 244
_refine_ls_number_reflns 4473
_refine_ls_number_restraints 0
_refine_ls_restrained_S_all 1.023
_refine_ls_R_factor_all 0.0640
_refine_ls_R_factor_gt 0.0408
_refine_ls_shift/su_max 0.000
_refine_ls_shift/su_mean 0.000
_refine_ls_structure_factor_coef Fsqd
_refine_ls_weighting_details 'w=1/[\s^2^(Fo^2^)+(0.0615P)^2^+3.8907P] where P=(Fo^2^+2Fc^2^)/3'
_refine_ls_weighting_scheme calc
_refine_ls_wR_factor_gt 0.1003
_refine_ls_wR_factor_ref 0.1143
_reflns_Friedel_coverage 0.000
_reflns_number_gt 3298
_reflns_number_total 4473
_reflns_threshold_expression 'I > 2\s(I)'
_cod_data_source_file c6nj02087a2.cif
_cod_data_source_block complex_1
_cod_depositor_comments 'Adding full bibliography for 7055807--7055811.cif.'
_cod_original_cell_volume 4104.9(10)
_cod_database_code 7055807
_shelx_space_group_comment
;
The symmetry employed for this shelxl refinement is uniquely defined
by the following loop, which should always be used as a source of
symmetry information in preference to the above space-group names.
They are only intended as comments.
;
_shelx_estimated_absorpt_t_min 0.733
_shelx_estimated_absorpt_t_max 0.784
_shelxl_version_number 2013-4

loop_
_space_group_symop_operation_xyz
'x, y, z'
'-x, y, -z+1/2'
'x+1/2, y+1/2, z'
'-x+1/2, y+1/2, -z+1/2'
'-x, -y, -z'
'x, -y, z-1/2'
'-x+1/2, -y+1/2, -z'
'x+1/2, -y+1/2, z-1/2'

loop_
_atom_site_label
_atom_site_type_symbol
_atom_site_fract_x
_atom_site_fract_y
_atom_site_fract_z
_atom_site_U_iso_or_equiv
_atom_site_adp_type
_atom_site_occupancy
_atom_site_site_symmetry_order
_atom_site_calc_flag
_atom_site_refinement_flags_posn
_atom_site_refinement_flags_adp
Cu1 Cu 0.10735(2) 0.12049(3) 0.19739(2) 0.04890(14) Uani 1 1 d . .
Cl1 Cl 0.19886(8) 0.55039(12) 0.10960(7) 0.1197(5) Uani 1 1 d . .
Cl2 Cl 0.14806(7) 0.35440(11) 0.02227(7) 0.0994(4) Uani 1 1 d . .
P1 P 0.16446(3) 0.32479(5) 0.30667(4) 0.03693(17) Uani 1 1 d . .
S2 S 0.00192(6) -0.20652(7) 0.10438(7) 0.0824(3) Uani 1 1 d . .
O1 O 0.19060(10) 0.42021(16) 0.35917(12) 0.0502(5) Uani 1 1 d . .
N1 N 0.07173(12) -0.01238(19) 0.14793(15) 0.0482(6) Uani 1 1 d . .
N2 N 0.11468(11) 0.12412(17) 0.32316(14) 0.0421(5) Uani 1 1 d . .
N3 N 0.06224(11) 0.27176(18) 0.17251(13) 0.0416(5) Uani 1 1 d . .
N4 N 0.20417(11) 0.18113(17) 0.20834(13) 0.0386(5) Uani 1 1 d . .
C1 C 0.04301(14) -0.0929(2) 0.12957(17) 0.0454(7) Uani 1 1 d . .
C2 C 0.14403(12) 0.2124(2) 0.36488(15) 0.0374(6) Uani 1 1 d . .
C3 C 0.09013(13) 0.3546(2) 0.22223(16) 0.0381(6) Uani 1 1 d . .
C4 C 0.01111(14) 0.2948(3) 0.10634(19) 0.0526(7) Uani 1 1 d . .
H4 H -0.0086 0.2385 0.0713 0.063 Uiso 1 1 calc R U
C5 C -0.01348(16) 0.3988(3) 0.0881(2) 0.0625(9) Uani 1 1 d . .
H3 H -0.0493 0.4118 0.0417 0.075 Uiso 1 1 calc R U
C6 C 0.01489(17) 0.4821(3) 0.1383(2) 0.0644(9) Uani 1 1 d . .
H1 H -0.0011 0.5527 0.1266 0.077 Uiso 1 1 calc R U
C7 C 0.06817(15) 0.4607(2) 0.2075(2) 0.0519(7) Uani 1 1 d . .
H2 H 0.0885 0.5163 0.2429 0.062 Uiso 1 1 calc R U
C8 C 0.22404(12) 0.2703(2) 0.25472(15) 0.0358(5) Uani 1 1 d . .
C9 C 0.24696(15) 0.1407(2) 0.16932(18) 0.0470(7) Uani 1 1 d . .
H5 H 0.2341 0.0791 0.1369 0.056 Uiso 1 1 calc R U
C10 C 0.30976(15) 0.1865(3) 0.17490(19) 0.0522(7) Uani 1 1 d . .
H6 H 0.3386 0.1555 0.1473 0.063 Uiso 1 1 calc R U
C11 C 0.32896(15) 0.2781(3) 0.22167(19) 0.0536(7) Uani 1 1 d . .
H7 H 0.3707 0.3107 0.2257 0.064 Uiso 1 1 calc R U
C12 C 0.28548(13) 0.3212(2) 0.26271(17) 0.0443(6) Uani 1 1 d . .
H8 H 0.2973 0.3831 0.2950 0.053 Uiso 1 1 calc R U
C13 C 0.15952(13) 0.2201(2) 0.44960(17) 0.0465(7) Uani 1 1 d . .
H9 H 0.1805 0.2819 0.4767 0.056 Uiso 1 1 calc R U
C14 C 0.14308(16) 0.1342(3) 0.49287(19) 0.0569(8) Uani 1 1 d . .
H10 H 0.1531 0.1371 0.5498 0.068 Uiso 1 1 calc R U
C15 C 0.11196(16) 0.0448(3) 0.4512(2) 0.0592(8) Uani 1 1 d . .
H11 H 0.1000 -0.0136 0.4792 0.071 Uiso 1 1 calc R U
C16 C 0.09855(15) 0.0425(2) 0.36648(19) 0.0510(7) Uani 1 1 d . .
H12 H 0.0774 -0.0186 0.3384 0.061 Uiso 1 1 calc R U
C17 C 0.2104(2) 0.4533(4) 0.0404(2) 0.0876(13) Uani 1 1 d . .
H13 H 0.2099 0.4886 -0.0110 0.105 Uiso 1 1 calc R U
H14 H 0.2544 0.4193 0.0619 0.105 Uiso 1 1 calc R U

loop_
_atom_site_aniso_label
_atom_site_aniso_U_11
_atom_site_aniso_U_22
_atom_site_aniso_U_33
_atom_site_aniso_U_23
_atom_site_aniso_U_13
_atom_site_aniso_U_12
Cu1 0.0563(2) 0.0396(2) 0.0499(2) -0.00965(15) 0.01324(17) -0.01145(16)
Cl1 0.1679(13) 0.1245(11) 0.0701(7) -0.0108(7) 0.0384(8) -0.0655(10)
Cl2 0.1153(9) 0.1060(8) 0.0859(7) 0.0013(6) 0.0428(7) -0.0369(7)
P1 0.0398(4) 0.0348(4) 0.0367(3) -0.0056(3) 0.0114(3) -0.0064(3)
S2 0.0991(7) 0.0443(5) 0.0948(7) -0.0206(5) 0.0118(6) -0.0206(5)
O1 0.0597(12) 0.0436(11) 0.0486(11) -0.0134(9) 0.0168(9) -0.0131(9)
N1 0.0488(13) 0.0413(13) 0.0517(14) -0.0101(11) 0.0095(11) -0.0021(11)
N2 0.0445(12) 0.0396(12) 0.0445(12) -0.0018(10) 0.0162(10) -0.0070(10)
N3 0.0379(11) 0.0445(13) 0.0409(12) -0.0025(10) 0.0085(9) -0.0046(10)
N4 0.0405(11) 0.0347(11) 0.0416(12) -0.0013(9) 0.0133(9) -0.0019(9)
C1 0.0458(15) 0.0417(16) 0.0456(15) -0.0090(12) 0.0076(12) 0.0040(13)
C2 0.0337(12) 0.0422(14) 0.0378(13) -0.0003(11) 0.0123(10) -0.0010(11)
C3 0.0380(13) 0.0380(14) 0.0407(14) -0.0004(11) 0.0149(11) -0.0015(11)
C4 0.0423(15) 0.064(2) 0.0493(17) 0.0009(14) 0.0086(13) -0.0071(14)
C5 0.0462(17) 0.079(2) 0.0578(19) 0.0224(18) 0.0071(15) 0.0035(17)
C6 0.0575(19) 0.0531(19) 0.082(2) 0.0217(18) 0.0186(18) 0.0129(16)
C7 0.0542(17) 0.0398(15) 0.0637(19) 0.0007(14) 0.0195(15) 0.0000(13)
C8 0.0384(13) 0.0355(13) 0.0323(12) 0.0022(10) 0.0078(10) -0.0007(10)
C9 0.0532(17) 0.0402(15) 0.0510(16) -0.0037(12) 0.0199(13) 0.0036(13)
C10 0.0487(16) 0.0582(19) 0.0549(18) 0.0043(14) 0.0228(14) 0.0108(14)
C11 0.0404(15) 0.068(2) 0.0548(18) 0.0078(16) 0.0167(13) -0.0061(14)
C12 0.0400(14) 0.0480(16) 0.0425(15) -0.0016(12) 0.0073(11) -0.0098(12)
C13 0.0383(14) 0.0584(17) 0.0409(15) -0.0034(13) 0.0080(11) -0.0040(13)
C14 0.0500(17) 0.082(2) 0.0392(15) 0.0117(15) 0.0124(13) -0.0017(16)
C15 0.0550(18) 0.067(2) 0.060(2) 0.0220(16) 0.0228(15) -0.0005(16)
C16 0.0504(16) 0.0452(16) 0.0616(18) 0.0052(14) 0.0224(14) -0.0068(13)
C17 0.074(2) 0.115(4) 0.073(3) 0.027(2) 0.018(2) -0.018(2)

loop_
_atom_type_symbol
_atom_type_description
_atom_type_scat_dispersion_real
_atom_type_scat_dispersion_imag
_atom_type_scat_source
C C 0.0033 0.0016 'International Tables Vol C Tables 4.2.6.8 and 6.1.1.4'
H H 0.0000 0.0000 'International Tables Vol C Tables 4.2.6.8 and 6.1.1.4'
N N 0.0061 0.0033 'International Tables Vol C Tables 4.2.6.8 and 6.1.1.4'
O O 0.0106 0.0060 'International Tables Vol C Tables 4.2.6.8 and 6.1.1.4'
P P 0.1023 0.0942 'International Tables Vol C Tables 4.2.6.8 and 6.1.1.4'
S S 0.1246 0.1234 'International Tables Vol C Tables 4.2.6.8 and 6.1.1.4'
Cl Cl 0.1484 0.1585 'International Tables Vol C Tables 4.2.6.8 and 6.1.1.4'
Cu Cu 0.3201 1.2651 'International Tables Vol C Tables 4.2.6.8 and 6.1.1.4'

loop_
_geom_angle_atom_site_label_1
_geom_angle_atom_site_label_2
_geom_angle_atom_site_label_3
_geom_angle
N1 Cu1 N3 126.20(9)
N1 Cu1 N4 126.34(9)
N3 Cu1 N4 93.35(8)
N1 Cu1 N2 112.35(10)
N3 Cu1 N2 95.21(9)
N4 Cu1 N2 95.86(8)
O1 P1 C2 112.15(12)
O1 P1 C3 113.56(12)
C2 P1 C3 108.20(12)
O1 P1 C8 113.70(12)
C2 P1 C8 105.62(11)
C3 P1 C8 102.89(12)
C1 N1 Cu1 166.2(2)
C16 N2 C2 117.4(2)
C16 N2 Cu1 125.64(19)
C2 N2 Cu1 116.65(17)
C4 N3 C3 117.7(3)
C4 N3 Cu1 124.4(2)
C3 N3 Cu1 117.64(17)
C9 N4 C8 117.3(2)
C9 N4 Cu1 124.40(19)
C8 N4 Cu1 118.19(17)
N1 C1 S2 179.3(3)
N2 C2 C13 122.8(2)
N2 C2 P1 117.83(19)
C13 C2 P1 119.3(2)
N3 C3 C7 122.8(3)
N3 C3 P1 117.42(19)
C7 C3 P1 119.6(2)
N3 C4 C5 122.6(3)
N3 C4 H4 118.7
C5 C4 H4 118.7
C6 C5 C4 119.5(3)
C6 C5 H3 120.2
C4 C5 H3 120.2
C5 C6 C7 119.2(3)
C5 C6 H1 120.4
C7 C6 H1 120.4
C3 C7 C6 118.3(3)
C3 C7 H2 120.9
C6 C7 H2 120.9
N4 C8 C12 123.3(2)
N4 C8 P1 116.54(18)
C12 C8 P1 120.2(2)
N4 C9 C10 122.8(3)
N4 C9 H5 118.6
C10 C9 H5 118.6
C11 C10 C9 119.1(3)
C11 C10 H6 120.4
C9 C10 H6 120.4
C10 C11 C12 119.0(3)
C10 C11 H7 120.5
C12 C11 H7 120.5
C11 C12 C8 118.5(3)
C11 C12 H8 120.8
C8 C12 H8 120.8
C14 C13 C2 118.6(3)
C14 C13 H9 120.7
C2 C13 H9 120.7
C15 C14 C13 119.3(3)
C15 C14 H10 120.3
C13 C14 H10 120.3
C14 C15 C16 118.9(3)
C14 C15 H11 120.6
C16 C15 H11 120.6
N2 C16 C15 123.0(3)
N2 C16 H12 118.5
C15 C16 H12 118.5
Cl2 C17 Cl1 111.8(2)
Cl2 C17 H13 109.2
Cl1 C17 H13 109.2
Cl2 C17 H14 109.2
Cl1 C17 H14 109.2
H13 C17 H14 107.9

loop_
_geom_bond_atom_site_label_1
_geom_bond_atom_site_label_2
_geom_bond_distance
Cu1 N1 1.889(2)
Cu1 N3 2.068(2)
Cu1 N4 2.081(2)
Cu1 N2 2.094(2)
Cl1 C17 1.734(5)
Cl2 C17 1.730(4)
P1 O1 1.4805(19)
P1 C2 1.812(3)
P1 C3 1.817(3)
P1 C8 1.818(3)
S2 C1 1.627(3)
N1 C1 1.150(3)
N2 C16 1.337(4)
N2 C2 1.344(3)
N3 C4 1.338(4)
N3 C3 1.344(3)
N4 C9 1.331(3)
N4 C8 1.345(3)
C2 C13 1.385(4)
C3 C7 1.380(4)
C4 C5 1.378(5)
C4 H4 0.9300
C5 C6 1.356(5)
C5 H3 0.9300
C6 C7 1.390(5)
C6 H1 0.9300
C7 H2 0.9300
C8 C12 1.380(4)
C9 C10 1.385(4)
C9 H5 0.9300
C10 C11 1.371(4)
C10 H6 0.9300
C11 C12 1.378(4)
C11 H7 0.9300
C12 H8 0.9300
C13 C14 1.379(4)
C13 H9 0.9300
C14 C15 1.366(5)
C14 H10 0.9300
C15 C16 1.385(4)
C15 H11 0.9300
C16 H12 0.9300
C17 H13 0.9700
C17 H14 0.9700

loop_
_geom_hbond_atom_site_label_D
_geom_hbond_atom_site_label_H
_geom_hbond_atom_site_label_A
_geom_hbond_distance_DH
_geom_hbond_distance_HA
_geom_hbond_distance_DA
_geom_hbond_angle_DHA
_geom_hbond_site_symmetry_A
C17 H13 O1 0.97 2.40 3.364(4) 171.3 6_565
C10 H6 Cl2 0.93 2.96 3.707(3) 138.2 7
C9 H5 O1 0.93 2.48 3.092(3) 123.6 4_545
C17 H13 O1 0.97 2.40 3.364(4) 171.3 6_565
C10 H6 Cl2 0.93 2.96 3.707(3) 138.2 7
C9 H5 O1 0.93 2.48 3.092(3) 123.6 4_545
C17 H13 O1 0.97 2.40 3.364(4) 171.3 6_565
C10 H6 Cl2 0.93 2.96 3.707(3) 138.2 7
C9 H5 O1 0.93 2.48 3.092(3) 123.6 4_545
C17 H13 O1 0.97 2.40 3.364(4) 171.3 6_565
C10 H6 Cl2 0.93 2.96 3.707(3) 138.2 7
C9 H5 O1 0.93 2.48 3.092(3) 123.6 4_545
C17 H13 O1 0.97 2.40 3.364(4) 171.3 6_565
C10 H6 Cl2 0.93 2.96 3.707(3) 138.2 7
C9 H5 O1 0.93 2.48 3.092(3) 123.6 4_545
C4 H4 S2 0.93 3.04 3.669(3) 126.3 5
C9 H5 O1 0.93 2.48 3.092(3) 123.6 4_545
C10 H6 Cl2 0.93 2.96 3.707(3) 138.2 7
C17 H13 O1 0.97 2.40 3.364(4) 171.3 6_565
C9 H5 O1 0.93 2.48 3.092(3) 123.6 4_545
C10 H6 Cl2 0.93 2.96 3.707(3) 138.2 7
C17 H13 O1 0.97 2.40 3.364(4) 171.3 6_565
C9 H5 O1 0.93 2.48 3.092(3) 123.6 4_545
C10 H6 Cl2 0.93 2.96 3.707(3) 138.2 7
C17 H13 O1 0.97 2.40 3.364(4) 171.3 6_565
C9 H5 O1 0.93 2.48 3.092(3) 123.6 4_545
C10 H6 Cl2 0.93 2.96 3.707(3) 138.2 7
C17 H13 O1 0.97 2.40 3.364(4) 171.3 6_565

loop_
_geom_torsion_atom_site_label_1
_geom_torsion_atom_site_label_2
_geom_torsion_atom_site_label_3
_geom_torsion_atom_site_label_4
_geom_torsion
N3 Cu1 N1 C1 -83.4(10)
N4 Cu1 N1 C1 147.6(10)
N2 Cu1 N1 C1 31.6(10)
C16 N2 C2 C13 1.8(4)
Cu1 N2 C2 C13 -172.1(2)
C16 N2 C2 P1 -178.7(2)
Cu1 N2 C2 P1 7.3(3)
O1 P1 C2 N2 174.74(19)
C3 P1 C2 N2 48.7(2)
C8 P1 C2 N2 -60.9(2)
O1 P1 C2 C13 -5.8(3)
C3 P1 C2 C13 -131.8(2)
C8 P1 C2 C13 118.6(2)
C4 N3 C3 C7 0.0(4)
Cu1 N3 C3 C7 174.1(2)
C4 N3 C3 P1 -174.5(2)
Cu1 N3 C3 P1 -0.3(3)
O1 P1 C3 N3 -178.62(19)
C2 P1 C3 N3 -53.4(2)
C8 P1 C3 N3 58.0(2)
O1 P1 C3 C7 6.7(3)
C2 P1 C3 C7 131.9(2)
C8 P1 C3 C7 -116.6(2)
C3 N3 C4 C5 -0.2(4)
Cu1 N3 C4 C5 -173.9(2)
N3 C4 C5 C6 0.3(5)
C4 C5 C6 C7 -0.2(5)
N3 C3 C7 C6 0.1(4)
P1 C3 C7 C6 174.5(2)
C5 C6 C7 C3 0.0(5)
C9 N4 C8 C12 0.6(4)
Cu1 N4 C8 C12 -176.3(2)
C9 N4 C8 P1 179.4(2)
Cu1 N4 C8 P1 2.6(2)
O1 P1 C8 N4 177.72(18)
C2 P1 C8 N4 54.3(2)
C3 P1 C8 N4 -59.0(2)
O1 P1 C8 C12 -3.4(3)
C2 P1 C8 C12 -126.8(2)
C3 P1 C8 C12 119.8(2)
C8 N4 C9 C10 0.0(4)
Cu1 N4 C9 C10 176.7(2)
N4 C9 C10 C11 -0.8(5)
C9 C10 C11 C12 0.9(4)
C10 C11 C12 C8 -0.2(4)
N4 C8 C12 C11 -0.5(4)
P1 C8 C12 C11 -179.3(2)
N2 C2 C13 C14 -1.1(4)
P1 C2 C13 C14 179.5(2)
C2 C13 C14 C15 -0.3(4)
C13 C14 C15 C16 0.8(5)
C2 N2 C16 C15 -1.3(4)
Cu1 N2 C16 C15 172.1(2)
C14 C15 C16 N2 0.0(5)
